data_4102077
loop_
_publ_author_name
'Phoebe K. Allan'
'Bo Xiao'
'Simon J. Teat'
'Jason W. Knight'
'Russell E. Morris'

_publ_section_title
;
 In Situ Single-Crystal Diffraction Studies of the Structural Transition
 of Metal-Organic Framework Copper 5-Sulfoisophthalate, Cu-SIP-3
;
_journal_name_full 'Journal of the American Chemical Society'
_journal_page_first 3605
_journal_page_last 3611
_journal_paper_doi 10.1021/ja910600b
_journal_volume 132
_journal_year 2010
_chemical_formula_sum 'C8 H4 Cu2 O11 S'
_chemical_formula_weight 428.83
_chemical_name_systematic
;
 ?
;
_space_group_IT_number 14
_symmetry_cell_setting monoclinic
_symmetry_space_group_name_Hall '-P 2yn'
_symmetry_space_group_name_H-M 'P 1 21/n 1'
_atom_sites_solution_hydrogens geom
_atom_sites_solution_primary direct
_atom_sites_solution_secondary difmap
_audit_creation_method SHELXL-97
_audit_update_record
;
2009-10-29 # Formatted by publCIF
;
_cell_angle_alpha 90.00
_cell_angle_beta 94.307(18)
_cell_angle_gamma 90.00
_cell_formula_units_Z 4
_cell_length_a 7.301(8)
_cell_length_b 18.032(19)
_cell_length_c 10.133(11)
_cell_measurement_reflns_used 8055
_cell_measurement_temperature 320(2)
_cell_measurement_theta_max 31.5
_cell_measurement_theta_min 3.3
_cell_volume 1330(2)
_computing_cell_refinement 'SAINT (Bruker, 2006)'
_computing_data_collection 'ApexII (Brucker, 2006)'
_computing_data_reduction 'SAINT (Bruker, 2006)'
_computing_molecular_graphics 'Diamond 2.1a (Brandenberg, 1999)'
_computing_publication_material 'SHELXL97 (Sheldrick, 2008)'
_computing_structure_refinement 'SHELXL-97 (Sheldrick, 1997)'
_computing_structure_solution 'SIR97 (Altomare <i> et. al. </i>, 1999)'
_diffrn_ambient_temperature 320(2)
_diffrn_detector_area_resol_mean -
_diffrn_measured_fraction_theta_full 0.945
_diffrn_measured_fraction_theta_max 0.945
_diffrn_measurement_device_type 'Bruker AXS APEXII'
_diffrn_measurement_method /w
_diffrn_radiation_monochromator 'Si(111) Crystal'
_diffrn_radiation_source '11.3.1 ALS, LBNL. CA'
_diffrn_radiation_type synchrotron
_diffrn_radiation_wavelength 0.77490
_diffrn_reflns_av_R_equivalents 0.0597
_diffrn_reflns_av_sigmaI/netI 0.0740
_diffrn_reflns_limit_h_max 9
_diffrn_reflns_limit_h_min -7
_diffrn_reflns_limit_k_max 23
_diffrn_reflns_limit_k_min -24
_diffrn_reflns_limit_l_max 13
_diffrn_reflns_limit_l_min -13
_diffrn_reflns_number 8055
_diffrn_reflns_theta_full 31.46
_diffrn_reflns_theta_max 31.46
_diffrn_reflns_theta_min 3.29
_diffrn_standards_decay_% -
_diffrn_standards_interval_count -
_diffrn_standards_interval_time -
_diffrn_standards_number -
_exptl_absorpt_coefficient_mu 3.411
_exptl_absorpt_correction_type multi-scan
_exptl_crystal_colour blue
_exptl_crystal_density_diffrn 2.168
_exptl_crystal_density_method 'not measured'
_exptl_crystal_description 'Block, well formed'
_exptl_crystal_F_000 852
_exptl_crystal_size_max 0.1
_exptl_crystal_size_mid 0.06
_exptl_crystal_size_min 0.04
_refine_diff_density_max 1.374
_refine_diff_density_min -1.049
_refine_diff_density_rms 0.198
_refine_ls_extinction_method none
_refine_ls_goodness_of_fit_ref 1.094
_refine_ls_hydrogen_treatment constr
_refine_ls_matrix_type full
_refine_ls_number_parameters 201
_refine_ls_number_reflns 3232
_refine_ls_number_restraints 0
_refine_ls_restrained_S_all 1.094
_refine_ls_R_factor_all 0.0862
_refine_ls_R_factor_gt 0.0605
_refine_ls_shift/su_max 0.001
_refine_ls_shift/su_mean 0.000
_refine_ls_structure_factor_coef Fsqd
_refine_ls_weighting_details 'calc w=1/[\s^2^(Fo^2^)+(0.1000P)^2^+0.0000P] where P=(Fo^2^+2Fc^2^)/3'
_refine_ls_weighting_scheme calc
_refine_ls_wR_factor_gt 0.1652
_refine_ls_wR_factor_ref 0.1896
_reflns_number_gt 2226
_reflns_number_total 3232
_reflns_threshold_expression >2sigma(I)
_cod_data_source_file ja910600b_320K.cif
_cod_data_source_block als47_4_5
_cod_database_code 4102077

loop_
_symmetry_equiv_pos_as_xyz
'x, y, z'
'-x+1/2, y+1/2, -z+1/2'
'-x, -y, -z'
'x-1/2, -y-1/2, z-1/2'

loop_
_atom_site_label
_atom_site_type_symbol
_atom_site_fract_x
_atom_site_fract_y
_atom_site_fract_z
_atom_site_U_iso_or_equiv
_atom_site_adp_type
_atom_site_occupancy
_atom_site_symmetry_multiplicity
_atom_site_calc_flag
_atom_site_refinement_flags
_atom_site_disorder_assembly
_atom_site_disorder_group
Cu1 Cu 0.13493(11) 0.09464(4) 0.78361(7) 0.0289(2) Uani 1 1 d . . .
Cu2 Cu -0.04131(12) 0.06848(4) 1.06952(7) 0.0295(2) Uani 1 1 d . . .
S3 S 0.1223(2) 0.43484(9) 1.30927(15) 0.0313(4) Uani 1 1 d . . .
O1 O 0.0538(8) 0.1684(2) 1.0852(4) 0.0390(12) Uani 1 1 d . . .
O2 O 0.1291(6) 0.0350(2) 0.9434(4) 0.0270(9) Uani 1 1 d . . .
O3 O 0.1587(8) 0.0137(3) 0.6632(5) 0.0418(12) Uani 1 1 d . . .
O4 O 0.1199(7) 0.1862(2) 0.8752(4) 0.0378(12) Uani 1 1 d . . .
O5 O 0.1340(12) 0.5124(3) 1.3002(6) 0.083(3) Uani 1 1 d . . .
O6 O -0.1823(9) 0.0895(3) 1.2164(5) 0.0455(13) Uani 1 1 d . . .
O7 O -0.2270(9) 0.0980(3) 0.8887(6) 0.0587(17) Uani 1 1 d . . .
O8 O -0.0479(8) 0.4082(4) 1.3533(6) 0.0578(16) Uani 1 1 d . . .
C1 C 0.1409(9) 0.3963(3) 1.1496(6) 0.0289(13) Uani 1 1 d . . .
C2 C 0.2299(9) 0.4046(3) 0.9303(6) 0.0292(13) Uani 1 1 d . . .
C3 C 0.1971(10) 0.3304(3) 0.9145(6) 0.0316(14) Uani 1 1 d . . .
H3 H 0.2173 0.3080 0.8342 0.038 Uiso 1 1 calc R . .
C4 C 0.1349(10) 0.2879(3) 1.0151(6) 0.0330(14) Uani 1 1 d . . .
C5 C 0.0989(10) 0.2070(3) 0.9911(6) 0.0315(14) Uani 1 1 d . . .
C6 C 0.1037(10) 0.3205(3) 1.1344(6) 0.0327(14) Uani 1 1 d . . .
H6 H 0.0592 0.2930 1.2028 0.039 Uiso 1 1 calc R . .
C7 C 0.2024(10) 0.4383(3) 1.0515(6) 0.0311(14) Uani 1 1 d . . .
H7 H 0.2259 0.4886 1.0644 0.037 Uiso 1 1 calc R . .
C8 C 0.1975(10) -0.0527(3) 0.6803(7) 0.0329(14) Uani 1 1 d . . .
O9W O 0.1193(9) 0.1562(3) 0.6237(5) 0.0480(14) Uani 1 1 d . . .
O10W O 0.0385(13) 0.3011(4) 0.5874(8) 0.092(4) Uani 0.98(2) 1 d P . .
O11W O 0.2156(18) 0.1336(8) 0.3670(10) 0.095(6) Uani 0.68(2) 1 d P . .

loop_
_atom_site_aniso_label
_atom_site_aniso_U_11
_atom_site_aniso_U_22
_atom_site_aniso_U_33
_atom_site_aniso_U_23
_atom_site_aniso_U_13
_atom_site_aniso_U_12
Cu1 0.0483(5) 0.0149(4) 0.0248(4) -0.0010(3) 0.0118(3) 0.0018(3)
Cu2 0.0508(5) 0.0138(4) 0.0263(4) -0.0017(3) 0.0183(3) -0.0047(3)
S3 0.0416(9) 0.0264(8) 0.0267(7) -0.0063(5) 0.0076(7) 0.0015(6)
O1 0.075(4) 0.016(2) 0.028(2) -0.0014(16) 0.016(2) -0.012(2)
O2 0.039(2) 0.015(2) 0.029(2) 0.0014(15) 0.0130(18) -0.0022(17)
O3 0.072(3) 0.020(2) 0.034(2) -0.0002(18) 0.015(2) 0.013(2)
O4 0.074(3) 0.016(2) 0.027(2) -0.0032(16) 0.027(2) -0.004(2)
O5 0.173(8) 0.021(3) 0.057(4) -0.011(2) 0.028(5) -0.002(4)
O6 0.081(4) 0.020(2) 0.040(3) 0.0006(19) 0.033(3) -0.001(2)
O7 0.060(3) 0.051(4) 0.061(4) 0.022(3) -0.026(3) -0.019(3)
O8 0.039(3) 0.090(5) 0.047(3) -0.023(3) 0.014(3) -0.007(3)
C1 0.042(3) 0.022(3) 0.024(3) -0.001(2) 0.014(3) -0.002(3)
C2 0.043(3) 0.016(3) 0.030(3) 0.001(2) 0.017(3) -0.004(3)
C3 0.058(4) 0.016(3) 0.023(3) 0.003(2) 0.017(3) -0.004(3)
C4 0.056(4) 0.014(3) 0.030(3) 0.002(2) 0.013(3) -0.002(3)
C5 0.047(4) 0.018(3) 0.030(3) -0.001(2) 0.006(3) -0.007(3)
C6 0.050(4) 0.016(3) 0.033(3) 0.002(2) 0.014(3) -0.004(3)
C7 0.046(4) 0.020(3) 0.029(3) -0.003(2) 0.020(3) -0.003(3)
C8 0.046(4) 0.017(3) 0.038(3) -0.005(2) 0.018(3) -0.001(3)
O9W 0.086(4) 0.030(3) 0.030(2) 0.0067(19) 0.016(3) 0.009(3)
O10W 0.124(8) 0.059(5) 0.087(6) 0.024(4) -0.027(5) -0.016(4)
O11W 0.110(11) 0.129(13) 0.046(6) 0.001(6) 0.015(6) 0.017(8)

loop_
_atom_type_symbol
_atom_type_description
_atom_type_scat_dispersion_real
_atom_type_scat_dispersion_imag
_atom_type_scat_source
C C 0.0033 0.0016 'International Tables Vol C Tables 4.2.6.8 and 6.1.1.4'
H H 0.0000 0.0000 'International Tables Vol C Tables 4.2.6.8 and 6.1.1.4'
O O 0.0106 0.0060 'International Tables Vol C Tables 4.2.6.8 and 6.1.1.4'
S S 0.1246 0.1234 'International Tables Vol C Tables 4.2.6.8 and 6.1.1.4'
Cu Cu 0.3201 1.2651 'International Tables Vol C Tables 4.2.6.8 and 6.1.1.4'

loop_
_geom_angle_atom_site_label_1
_geom_angle_atom_site_label_2
_geom_angle_atom_site_label_3
_geom_angle
_geom_angle_site_symmetry_1
_geom_angle_site_symmetry_3
_geom_angle_publ_flag
O4 Cu1 O3 169.2(2) . . ?
O4 Cu1 O2 93.91(19) . . ?
O3 Cu1 O2 96.7(2) . . ?
O4 Cu1 O9W 84.8(2) . . ?
O3 Cu1 O9W 84.7(2) . . ?
O2 Cu1 O9W 175.3(2) . . ?
O4 Cu1 O8 88.0(2) . 4_665 ?
O3 Cu1 O8 92.3(2) . 4_665 ?
O2 Cu1 O8 79.75(19) . 4_665 ?
O9W Cu1 O8 104.7(2) . 4_665 ?
O6 Cu2 O1 87.8(2) . . ?
O6 Cu2 O2 169.2(2) . . ?
O1 Cu2 O2 95.7(2) . . ?
O6 Cu2 O2 92.76(19) . 3_557 ?
O1 Cu2 O2 177.7(2) . 3_557 ?
O2 Cu2 O2 83.31(18) . 3_557 ?
O6 Cu2 O7 105.0(3) . . ?
O1 Cu2 O7 92.1(2) . . ?
O2 Cu2 O7 85.1(2) . . ?
O2 Cu2 O7 89.83(19) 3_557 . ?
O6 Cu2 Cu2 133.23(15) . 3_557 ?
O1 Cu2 Cu2 137.73(16) . 3_557 ?
O2 Cu2 Cu2 42.02(12) . 3_557 ?
O2 Cu2 Cu2 41.28(13) 3_557 3_557 ?
O7 Cu2 Cu2 86.63(19) . 3_557 ?
O5 S3 O8 114.3(4) . . ?
O5 S3 O7 113.5(4) . 4_666 ?
O8 S3 O7 109.4(4) . 4_666 ?
O5 S3 C1 108.7(3) . . ?
O8 S3 C1 106.3(3) . . ?
O7 S3 C1 103.9(3) 4_666 . ?
C5 O1 Cu2 124.9(4) . . ?
Cu2 O2 Cu1 115.5(2) . . ?
Cu2 O2 Cu2 96.69(18) . 3_557 ?
Cu1 O2 Cu2 119.6(2) . 3_557 ?
C8 O3 Cu1 132.6(5) . . ?
C5 O4 Cu1 137.1(4) . . ?
C8 O6 Cu2 129.3(5) 3_557 . ?
S3 O7 Cu2 138.0(3) 4_565 . ?
S3 O8 Cu1 139.8(4) . 4_566 ?
C7 C1 C6 122.6(6) . . ?
C7 C1 S3 120.2(5) . . ?
C6 C1 S3 117.0(5) . . ?
C3 C2 C7 119.5(5) . . ?
C3 C2 C8 119.1(5) . 2_556 ?
C7 C2 C8 121.3(6) . 2_556 ?
C2 C3 C4 121.5(6) . . ?
C6 C4 C3 119.7(6) . . ?
C6 C4 C5 121.3(5) . . ?
C3 C4 C5 119.0(5) . . ?
O1 C5 O4 127.6(6) . . ?
O1 C5 C4 118.2(5) . . ?
O4 C5 C4 114.2(5) . . ?
C4 C6 C1 118.0(6) . . ?
C1 C7 C2 118.7(6) . . ?
O3 C8 O6 126.6(6) . 3_557 ?
O3 C8 C2 119.0(6) . 2_546 ?
O6 C8 C2 114.5(6) 3_557 2_546 ?

loop_
_geom_bond_atom_site_label_1
_geom_bond_atom_site_label_2
_geom_bond_distance
_geom_bond_site_symmetry_2
_geom_bond_publ_flag
Cu1 O4 1.902(5) . ?
Cu1 O3 1.919(5) . ?
Cu1 O2 1.947(4) . ?
Cu1 O9W 1.960(5) . ?
Cu1 O8 2.370(6) 4_665 ?
Cu2 O6 1.910(5) . ?
Cu2 O1 1.933(5) . ?
Cu2 O2 1.945(4) . ?
Cu2 O2 1.974(4) 3_557 ?
Cu2 O7 2.260(6) . ?
Cu2 Cu2 2.928(3) 3_557 ?
S3 O5 1.405(6) . ?
S3 O8 1.434(6) . ?
S3 O7 1.441(6) 4_666 ?
S3 C1 1.776(6) . ?
O1 C5 1.245(7) . ?
O2 Cu2 1.974(4) 3_557 ?
O3 C8 1.239(8) . ?
O4 C5 1.252(8) . ?
O6 C8 1.251(8) 3_557 ?
O7 S3 1.441(6) 4_565 ?
O8 Cu1 2.370(6) 4_566 ?
C1 C7 1.353(8) . ?
C1 C6 1.399(8) . ?
C2 C3 1.367(8) . ?
C2 C7 1.398(8) . ?
C2 C8 1.489(8) 2_556 ?
C3 C4 1.379(8) . ?
C4 C6 1.380(9) . ?
C4 C5 1.499(9) . ?
C8 O6 1.251(8) 3_557 ?
C8 C2 1.489(8) 2_546 ?
